data_7103002
loop_
_publ_author_name
'Gao, Peng'
'Beckmann, Dirk'
'Tsao, Hoi Nok'
'Feng, Xinliang'
'Enkelmann, Volker'
'Pisula, Wojciech'
'M\"ullen, Klaus'

_publ_section_title
;
 Benzo[1,2-b:4,5-b']bis[b]benzothiophene as solution processible
 organic semiconductor for field-effect transistors.
;
_journal_issue 13
_journal_name_full 'Chemical communications (Cambridge, England)'
_journal_page_first 1548
_journal_page_last 1550
_journal_paper_doi 10.1039/b717608b
_journal_year 2008
_chemical_formula_moiety 'C18 H10 S2'
_chemical_formula_sum 'C18 H10 S2'
_chemical_formula_weight 290.41
_space_group_IT_number 14
_symmetry_cell_setting monoclinic
_symmetry_space_group_name_Hall '-P 2yn'
_symmetry_space_group_name_H-M 'P 1 21/n 1'
_atom_sites_solution_hydrogens geom
_atom_sites_solution_primary direct
_audit_creation_date 07-12-12
_audit_creation_method CRYSTALS_ver_12.39
_cell_angle_alpha 90
_cell_angle_beta 102.9379(13)
_cell_angle_gamma 90
_cell_formula_units_Z 2
_cell_length_a 9.4941(5)
_cell_length_b 5.9036(4)
_cell_length_c 11.5824(5)
_cell_measurement_reflns_used 0
_cell_measurement_temperature 120
_cell_measurement_theta_max 0
_cell_measurement_theta_min 0
_cell_volume 632.71(6)
_computing_cell_refinement 'Denzo/Scalepack (Otwinowski & Minor, 1996)'
_computing_data_collection 'COLLECT (Nonius BV, 1997)'
_computing_data_reduction 'Denzo/Scalepack (Otwinowski & Minor, 1996)'
_computing_molecular_graphics 'CAMERON (Watkin et al 1996)'
_computing_publication_material 'CRYSTALS (Betteridge et al 2003)'
_computing_structure_refinement 'CRYSTALS (Betteridge et al 2003)'
_computing_structure_solution 'SHELXS 86 (Sheldrick, 1986)'
_diffrn_ambient_temperature 120
_diffrn_measured_fraction_theta_full 0.996
_diffrn_measured_fraction_theta_max 0.989
_diffrn_measurement_device_type 'Nonius Kappa CCD'
_diffrn_measurement_method '\f & \w scans'
_diffrn_radiation_monochromator graphite
_diffrn_radiation_type 'Mo K\a'
_diffrn_radiation_wavelength 0.71073
_diffrn_reflns_av_R_equivalents 0.035
_diffrn_reflns_limit_h_max 13
_diffrn_reflns_limit_h_min -13
_diffrn_reflns_limit_k_max 8
_diffrn_reflns_limit_k_min -8
_diffrn_reflns_limit_l_max 16
_diffrn_reflns_limit_l_min -14
_diffrn_reflns_number 8543
_diffrn_reflns_theta_full 28.198
_diffrn_reflns_theta_max 29.998
_diffrn_reflns_theta_min 4.095
_diffrn_standards_number 0
_exptl_absorpt_coefficient_mu 0.404
_exptl_absorpt_correction_T_max 0.93
_exptl_absorpt_correction_T_min 0.83
_exptl_absorpt_correction_type multi-scan
_exptl_absorpt_process_details 'SADABS (Siemens, 1996)'
_exptl_crystal_colour colourless
_exptl_crystal_density_diffrn 1.524
_exptl_crystal_description prism
_exptl_crystal_F_000 300
_exptl_crystal_size_max 0.48
_exptl_crystal_size_mid 0.32
_exptl_crystal_size_min 0.19
_refine_diff_density_max 0.41
_refine_diff_density_min -0.21
_refine_ls_extinction_method None
_refine_ls_goodness_of_fit_ref 1.0892
_refine_ls_hydrogen_treatment constr
_refine_ls_matrix_type full
_refine_ls_number_parameters 91
_refine_ls_number_reflns 1320
_refine_ls_number_restraints 0
_refine_ls_R_factor_all 0.0486
_refine_ls_R_factor_gt 0.0307
_refine_ls_shift/su_max 0.000714
_refine_ls_structure_factor_coef F
_refine_ls_weighting_details
;
Method, part 1, Chebychev polynomial, (Watkin, 1994, Prince, 1982)
[weight] = 1.0/[A~0~*T~0~(x)+A~1~*T~1~(x) ... +A~n-1~]*T~n-1~(x)]
where A~i~ are the Chebychev coefficients listed below and x= Fcalc/Fmax
Method = Robust Weighting (Prince, 1982)
W = [weight] * [1-(deltaF/6*sigmaF)^2^]^2^
A~i~ are:
26.0 -16.9 22.5
;
_refine_ls_weighting_scheme calc
_refine_ls_wR_factor_all 0.0390
_refine_ls_wR_factor_gt 0.0387
_refine_ls_wR_factor_ref 0.0387
_reflns_limit_h_max 12
_reflns_limit_h_min -13
_reflns_limit_k_max 8
_reflns_limit_k_min 0
_reflns_limit_l_max 16
_reflns_limit_l_min 0
_reflns_number_gt 1320
_reflns_number_total 1831
_reflns_threshold_expression I>3.00u(I)
_cod_data_source_file b717608b.txt
_cod_data_source_block gao3
_cod_depositor_comments
;
The following automatic conversions were performed:
'_symmetry_cell_setting' value 'Monoclinic' changed to 'monoclinic'
according to '/home/saulius/struct/CIF-dictionaries/cif_core.dic'
dictionary named 'cif_core.dic' version 2.4.1 from 2010-06-29.

Automatic conversion script
Id: cif_fix_enum 1527 2010-12-29 10:47:43Z saulius 
;
_cod_original_sg_symbol_H-M 'P 1 21/n 1 '
_cod_database_code 7103002

loop_
_symmetry_equiv_pos_as_xyz
x,y,z
-x,-y,-z
-x+1/2,y+1/2,-z+1/2
x+1/2,-y+1/2,z+1/2

loop_
_atom_site_label
_atom_site_type_symbol
_atom_site_fract_x
_atom_site_fract_y
_atom_site_fract_z
_atom_site_U_iso_or_equiv
_atom_site_occupancy
_atom_site_adp_type
_atom_site_refinement_flags_posn
_atom_site_refinement_flags_adp
_atom_site_refinement_flags_occupancy
_atom_site_disorder_assembly
_atom_site_disorder_group
_atom_site_attached_hydrogens
S1 S 0.74849(3) 0.16147(5) 0.50447(3) 0.0157 1.0000 Uani . . . . . .
C1 C 1.03768(13) 0.2994(2) 0.56927(11) 0.0135 1.0000 Uani . . . . . .
C2 C 0.89643(13) 0.3411(2) 0.50862(10) 0.0126 1.0000 Uani . . . . . .
C3 C 0.85710(13) 0.5397(2) 0.43954(10) 0.0121 1.0000 Uani . . . . . .
C4 C 0.70376(13) 0.5426(2) 0.38399(10) 0.0130 1.0000 Uani . . . . . .
C5 C 0.63187(13) 0.3482(2) 0.41230(10) 0.0139 1.0000 Uani . . . . . .
C6 C 0.48278(14) 0.3194(2) 0.37036(12) 0.0177 1.0000 Uani . . . . . .
C7 C 0.40657(14) 0.4858(2) 0.29751(11) 0.0184 1.0000 Uani . . . . . .
C8 C 0.47680(14) 0.6774(2) 0.26579(11) 0.0179 1.0000 Uani . . . . . .
C9 C 0.62499(14) 0.7068(2) 0.30894(11) 0.0157 1.0000 Uani . . . . . .
H11 H 1.0603 0.1641 0.6157 0.0500 1.0000 Uiso R . . . . .
H61 H 0.4370 0.1865 0.3927 0.0500 1.0000 Uiso R . . . . .
H71 H 0.3040 0.4709 0.2686 0.0500 1.0000 Uiso R . . . . .
H81 H 0.4227 0.7886 0.2136 0.0500 1.0000 Uiso R . . . . .
H91 H 0.6723 0.8393 0.2881 0.0500 1.0000 Uiso R . . . . .

loop_
_atom_site_aniso_label
_atom_site_aniso_U_11
_atom_site_aniso_U_22
_atom_site_aniso_U_33
_atom_site_aniso_U_23
_atom_site_aniso_U_13
_atom_site_aniso_U_12
S1 0.01382(16) 0.01401(16) 0.01906(16) 0.00220(11) 0.00297(10) -0.00288(11)
C1 0.0144(5) 0.0126(5) 0.0137(5) 0.0020(4) 0.0035(4) 0.0000(4)
C2 0.0128(5) 0.0130(5) 0.0125(5) -0.0006(4) 0.0037(4) -0.0025(4)
C3 0.0132(5) 0.0121(5) 0.0110(5) -0.0010(4) 0.0024(4) -0.0001(4)
C4 0.0128(5) 0.0145(5) 0.0116(5) -0.0017(4) 0.0028(4) -0.0004(4)
C5 0.0133(5) 0.0159(6) 0.0126(5) -0.0011(4) 0.0031(4) -0.0002(5)
C6 0.0143(6) 0.0220(6) 0.0171(5) -0.0032(5) 0.0040(4) -0.0041(5)
C7 0.0117(5) 0.0262(7) 0.0164(5) -0.0034(5) 0.0015(4) -0.0002(5)
C8 0.0157(6) 0.0211(6) 0.0161(5) 0.0004(5) 0.0018(4) 0.0036(5)
C9 0.0156(6) 0.0175(6) 0.0139(5) -0.0004(4) 0.0027(4) 0.0004(5)

loop_
_atom_type_symbol
_atom_type_scat_dispersion_real
_atom_type_scat_dispersion_imag
_atom_type_scat_Cromer_Mann_a1
_atom_type_scat_Cromer_Mann_b1
_atom_type_scat_Cromer_Mann_a2
_atom_type_scat_Cromer_Mann_b2
_atom_type_scat_Cromer_Mann_a3
_atom_type_scat_Cromer_Mann_b3
_atom_type_scat_Cromer_Mann_a4
_atom_type_scat_Cromer_Mann_b4
_atom_type_scat_Cromer_Mann_c
_atom_type_scat_source
C 0.0033 0.0016 2.3100 20.8439 1.0200 10.2075 1.5886 0.5687 0.8650 51.6512 0.2156 'International Tables Vol C 4.2.6.8 and 6.1.1.4'
H 0.0000 0.0000 0.4930 10.5109 0.3229 26.1257 0.1402 3.1424 0.0408 57.7998 0.0030 'International Tables Vol C 4.2.6.8 and 6.1.1.4'
S 0.1246 0.1234 6.9053 1.4679 5.2034 22.2151 1.4379 0.2536 1.5863 56.1720 0.8669 'International Tables Vol C 4.2.6.8 and 6.1.1.4'

loop_
_geom_angle_atom_site_label_1
_geom_angle_site_symmetry_1
_geom_angle_atom_site_label_2
_geom_angle_site_symmetry_2
_geom_angle_atom_site_label_3
_geom_angle_site_symmetry_3
_geom_angle
_geom_angle_publ_flag
C2 . S1 . C5 . 91.68(6) yes
C3 2_766 C1 . C2 . 117.84(11) yes
C3 2_766 C1 . H11 . 122.159 no
C2 . C1 . H11 . 120.001 no
S1 . C2 . C1 . 125.71(10) yes
S1 . C2 . C3 . 112.07(9) yes
C1 . C2 . C3 . 122.20(11) yes
C2 . C3 . C1 2_766 119.96(11) yes
C2 . C3 . C4 . 111.71(11) yes
C1 2_766 C3 . C4 . 128.33(11) yes
C3 . C4 . C5 . 112.08(11) yes
C3 . C4 . C9 . 128.71(12) yes
C5 . C4 . C9 . 119.21(11) yes
C4 . C5 . S1 . 112.46(9) yes
C4 . C5 . C6 . 121.48(12) yes
S1 . C5 . C6 . 126.06(11) yes
C5 . C6 . C7 . 118.28(13) yes
C5 . C6 . H61 . 119.292 no
C7 . C6 . H61 . 122.425 no
C6 . C7 . C8 . 121.07(12) yes
C6 . C7 . H71 . 119.797 no
C8 . C7 . H71 . 119.134 no
C7 . C8 . C9 . 120.45(12) yes
C7 . C8 . H81 . 119.849 no
C9 . C8 . H81 . 119.703 no
C4 . C9 . C8 . 119.48(12) yes
C4 . C9 . H91 . 120.335 no
C8 . C9 . H91 . 120.181 no

loop_
_geom_bond_atom_site_label_1
_geom_bond_site_symmetry_1
_geom_bond_atom_site_label_2
_geom_bond_site_symmetry_2
_geom_bond_distance
_geom_bond_publ_flag
S1 . C2 . 1.7520(12) yes
S1 . C5 . 1.7469(13) yes
C1 . C3 2_766 1.3987(17) yes
C1 . C2 . 1.3894(17) yes
C1 . H11 . 0.960 no
C2 . C3 . 1.4213(17) yes
C3 . C4 . 1.4540(17) yes
C4 . C5 . 1.4110(17) yes
C4 . C9 . 1.4010(17) yes
C5 . C6 . 1.4002(17) yes
C6 . C7 . 1.3882(19) yes
C6 . H61 . 0.960 no
C7 . C8 . 1.403(2) yes
C7 . H71 . 0.960 no
C8 . C9 . 1.3944(18) yes
C8 . H81 . 0.960 no
C9 . H91 . 0.960 no
